data_7024435
loop_
_publ_author_name
'Bennett, Justine'
'Doyle, Roy J.'
'Lee, Hwi-Young'
'Lu, Di'
'Salem, Geoffrey'
'Speldewinde, David J.'
'Tifan, Michelle'
'Willis, Anthony C.'

_publ_section_title
;
 Synthesis of 1,3-azaphosphol-2-ones. Crystal and molecular structures of
 [SP-4-2]-dichlorobis(3-phenyl-1,3-dihydrobenzo[1,3]azaphosphol-2-one-P)palladium(II)
 and its chloro(methyl)platinum(II) analogue.
;
_journal_issue 1
_journal_name_full 'Dalton transactions (Cambridge, England : 2003)'
_journal_page_first 256
_journal_page_last 264
_journal_paper_doi 10.1039/b916913j
_journal_volume 39
_journal_year 2010
_chemical_compound_source local
_chemical_formula_moiety 'C26 H20 Cl2 N2 O2 P2 Pd, 1.66(C H4 O), 1.34(H2 O)'
_chemical_formula_sum 'C27.66 H29.32 Cl2 N2 O5 P2 Pd'
_chemical_formula_weight 709.02
_space_group_IT_number 2
_symmetry_cell_setting triclinic
_symmetry_space_group_name_Hall '-P 1'
_symmetry_space_group_name_H-M 'P -1'
_atom_sites_solution_hydrogens geom
_atom_sites_solution_primary direct
_audit_creation_date 07-11-22
_audit_creation_method CRYSTALS_ver_12.18
_audit_update_record
;
2007-11-22 - Report on C27.66 H24 Cl2 N2 O5.00 P2 Pd1
by Anthony C. Willis
for Geoff Salem, Roy Doyle and ?????

2007-11-22 - passes checkcif tests with warnings

;
_cell_angle_alpha 81.4299(12)
_cell_angle_beta 83.0012(16)
_cell_angle_gamma 77.0439(16)
_cell_formula_units_Z 2
_cell_length_a 8.6093(2)
_cell_length_b 11.3301(3)
_cell_length_c 16.3435(5)
_cell_measurement_reflns_used 46880
_cell_measurement_temperature 200
_cell_measurement_theta_max 27.5
_cell_measurement_theta_min 2.6
_cell_volume 1529.80(7)
_computing_cell_refinement 'Denzo/Scalepack (Otwinowski & Minor, 1997)'
_computing_data_collection 'COLLECT (Nonius BV, 1997)'
_computing_data_reduction 'Denzo/Scalepack (Otwinowski & Minor, 1997)'
_computing_molecular_graphics
;
ORTEP-II (Johnson 1976) in teXsan (MSC, 1992-1997)
;
_computing_publication_material 'CRYSTALS (Watkin et al 2003)'
_computing_structure_refinement 'CRYSTALS (Watkin et al 2003)'
_computing_structure_solution 'SIR92 (Altomare et al, 1994)'
_diffrn_ambient_temperature 200
_diffrn_measured_fraction_theta_full 0.996
_diffrn_measured_fraction_theta_max 0.996
_diffrn_measurement_device_type 'Nonius KappaCCD'
_diffrn_measurement_method ' \f and \w scans with CCD '
_diffrn_radiation_monochromator graphite
_diffrn_radiation_type 'Mo K\a'
_diffrn_radiation_wavelength 0.71073
_diffrn_reflns_av_R_equivalents 0.043
_diffrn_reflns_limit_h_max 11
_diffrn_reflns_limit_h_min -10
_diffrn_reflns_limit_k_max 14
_diffrn_reflns_limit_k_min -14
_diffrn_reflns_limit_l_max 21
_diffrn_reflns_limit_l_min -21
_diffrn_reflns_number 34432
_diffrn_reflns_theta_full 27.529
_diffrn_reflns_theta_max 27.529
_diffrn_reflns_theta_min 2.642
_diffrn_standards_number 0
_exptl_absorpt_coefficient_mu 0.924
_exptl_absorpt_correction_T_max 0.969
_exptl_absorpt_correction_T_min 0.794
_exptl_absorpt_correction_type integration
_exptl_absorpt_process_details
;
via Gaussian method (Coppens, 1970) implemented in maXus (2000)
;
_exptl_crystal_colour yellow
_exptl_crystal_density_diffrn 1.528
_exptl_crystal_density_meas ?
_exptl_crystal_description needle
_exptl_crystal_F_000 718.55
_exptl_crystal_size_max 0.40
_exptl_crystal_size_mid 0.08
_exptl_crystal_size_min 0.03
_refine_diff_density_max 0.69
_refine_diff_density_min -0.58
_refine_ls_extinction_method None
_refine_ls_goodness_of_fit_ref 1.1131
_refine_ls_hydrogen_treatment mixed
_refine_ls_matrix_type full
_refine_ls_number_parameters 400
_refine_ls_number_reflns 4819
_refine_ls_number_restraints 38
_refine_ls_R_factor_all 0.0489
_refine_ls_R_factor_gt 0.0284
_refine_ls_shift/su_max 0.027645
_refine_ls_structure_factor_coef F
_refine_ls_weighting_details
;
Method, part 1, Chebychev polynomial,
(Watkin, 1994, Prince, 1982)
[weight] = 1.0/[A~0~*T~0~(x)+A~1~*T~1~(x) ... +A~n-1~]*T~n-1~(x)]
where A~i~ are the Chebychev coefficients listed below and x= Fcalc/Fmax
Method = Robust Weighting (Prince, 1982)
W = [weight] * [1-(deltaF/6*sigmaF)^2^]^2^
A~i~ are:
0.873 0.175 0.655
;
_refine_ls_weighting_scheme calc
_refine_ls_wR_factor_all 0.0411
_refine_ls_wR_factor_gt 0.0334
_refine_ls_wR_factor_ref 0.0334
_reflns_limit_h_max 11
_reflns_limit_h_min -11
_reflns_limit_k_max 14
_reflns_limit_k_min -14
_reflns_limit_l_max 21
_reflns_limit_l_min 0
_reflns_number_gt 4819
_reflns_number_total 7035
_reflns_threshold_expression I>3.0\s(I)
_oxford_diffrn_Wilson_B_factor 2.21
_oxford_diffrn_Wilson_scale 8.07
_oxford_refine_ls_scale 0.3725(4)
_oxford_structure_analysis_title '10151247 sal0701'
_cod_data_source_file b916913j.txt
_cod_data_source_block sal0701
_cod_depositor_comments
;
The following automatic conversions were performed:

'_symmetry_cell_setting' value 'Triclinic' changed to 'triclinic'
according to /home/saulius/struct/CIF-dictionaries/cif_core.dic
dictionary named 'cif_core.dic' version 2.4.2 from 2011-04-26.

Automatic conversion script
Id: cif_fix_values 1891 2012-01-12 08:04:46Z andrius 

The following automatic conversions were performed:

'_exptl_crystal_density_meas' value 'not measured' was changed to '?'
- the value is perceived as not measured.

Automatic conversion script
Id: cif_fix_values 3008 2015-01-20 13:52:24Z robertas 
;
_cod_original_sg_symbol_H-M 'P -1 '
_cod_database_code 7024435

loop_
_symmetry_equiv_pos_as_xyz
x,y,z
-x,-y,-z

loop_
_atom_site_label
_atom_site_type_symbol
_atom_site_fract_x
_atom_site_fract_y
_atom_site_fract_z
_atom_site_U_iso_or_equiv
_atom_site_occupancy
_atom_site_adp_type
_atom_site_refinement_flags_posn
_atom_site_refinement_flags_adp
_atom_site_refinement_flags_occupancy
Pd1 Pd 0.78291(2) 0.093485(19) 0.751712(12) 0.0248 1.0000 Uani . . .
Cl1 Cl 0.93489(8) -0.06799(6) 0.83500(4) 0.0339 1.0000 Uani . . .
Cl2 Cl 0.81582(9) -0.02557(7) 0.64299(4) 0.0388 1.0000 Uani . . .
P1 P 0.76477(8) 0.20923(6) 0.85383(4) 0.0261 1.0000 Uani . . .
P2 P 0.62313(8) 0.23116(6) 0.67021(4) 0.0283 1.0000 Uani . . .
O1 O 1.0792(2) 0.1628(2) 0.89491(13) 0.0414 1.0000 Uani . . .
O2 O 0.4168(3) 0.3875(2) 0.76797(15) 0.0507 1.0000 Uani . . .
O51 O 0.4260(3) 0.7177(2) 0.63882(19) 0.0620 1.0000 Uani D . .
O61 O 0.1346(5) 0.7347(4) 0.7234(4) 0.1355 1.0000 Uani . . .
O71 O 0.2348(10) 0.6010(10) 0.8462(6) 0.1504 0.658(12) Uani D U P
O73 O 0.147(4) 0.459(4) 0.929(2) 0.1419 0.181(13) Uani . U P
O74 O 0.049(4) 0.413(3) 0.9811(18) 0.1172 0.161(11) Uani . U P
N1 N 0.8806(3) 0.1309(2) 0.99770(14) 0.0333 1.0000 Uani D . .
N2 N 0.5497(3) 0.4700(2) 0.64891(19) 0.0471 1.0000 Uani D . .
C10 C 0.9406(3) 0.1619(2) 0.91880(16) 0.0309 1.0000 Uani D . .
C11 C 0.6287(3) 0.1822(2) 0.94251(16) 0.0283 1.0000 Uani . . .
C12 C 0.7145(3) 0.1376(2) 1.01242(16) 0.0293 1.0000 Uani D . .
C13 C 0.6391(3) 0.1024(3) 1.08861(17) 0.0357 1.0000 Uani . . .
C14 C 0.4745(4) 0.1106(3) 1.09423(19) 0.0392 1.0000 Uani . . .
C15 C 0.3882(3) 0.1532(3) 1.02557(19) 0.0385 1.0000 Uani . . .
C16 C 0.4638(3) 0.1889(3) 0.94921(17) 0.0334 1.0000 Uani . . .
C21 C 0.7638(3) 0.3707(2) 0.83058(17) 0.0337 1.0000 Uani . . .
C22 C 0.8825(5) 0.4053(3) 0.7726(2) 0.0498 1.0000 Uani . . .
C23 C 0.8959(6) 0.5270(4) 0.7589(3) 0.0674 1.0000 Uani . . .
C24 C 0.7911(6) 0.6118(4) 0.8024(3) 0.0686 1.0000 Uani . . .
C25 C 0.6717(5) 0.5776(3) 0.8577(3) 0.0625 1.0000 Uani . . .
C26 C 0.6583(4) 0.4556(3) 0.8730(2) 0.0445 1.0000 Uani . . .
C30 C 0.5106(4) 0.3789(3) 0.70614(19) 0.0391 1.0000 Uani D . .
C31 C 0.7153(4) 0.3113(3) 0.58125(19) 0.0389 1.0000 Uani . . .
C32 C 0.6611(4) 0.4362(3) 0.5824(2) 0.0447 1.0000 Uani D . .
C33 C 0.7201(6) 0.5194(4) 0.5202(3) 0.0657 1.0000 Uani . . .
C34 C 0.8313(6) 0.4731(5) 0.4598(3) 0.0728 1.0000 Uani . . .
C35 C 0.8860(5) 0.3508(4) 0.4577(3) 0.0662 1.0000 Uani . . .
C36 C 0.8295(4) 0.2681(4) 0.5184(2) 0.0477 1.0000 Uani . . .
C41 C 0.4589(3) 0.1743(2) 0.64223(16) 0.0298 1.0000 Uani . . .
C42 C 0.3415(4) 0.1479(3) 0.7049(2) 0.0464 1.0000 Uani . . .
C43 C 0.2150(4) 0.1043(4) 0.6857(2) 0.0550 1.0000 Uani . . .
C44 C 0.2055(4) 0.0862(3) 0.6046(3) 0.0553 1.0000 Uani . . .
C45 C 0.3210(4) 0.1116(3) 0.5424(2) 0.0457 1.0000 Uani . . .
C46 C 0.4497(3) 0.1555(3) 0.56110(17) 0.0358 1.0000 Uani . . .
C52 C 0.5043(7) 0.7931(4) 0.6732(3) 0.0780 1.0000 Uani D . .
C72 C 0.1397(18) 0.572(2) 0.9261(8) 0.1646 0.658(12) Uani D U P
H1 H 0.939(2) 0.111(3) 1.0380(9) 0.0404 1.0000 Uiso D . .
H2 H 0.512(4) 0.5448(10) 0.6546(17) 0.0575 1.0000 Uiso D . .
H131 H 0.7008 0.0720 1.13829 0.0430 1.0000 Uiso R . .
H141 H 0.4173 0.0853 1.14880 0.0475 1.0000 Uiso R . .
H151 H 0.2700 0.1582 1.03135 0.0473 1.0000 Uiso R . .
H161 H 0.4014 0.2188 0.89971 0.0411 1.0000 Uiso R . .
H221 H 0.9577 0.3434 0.7410 0.0609 1.0000 Uiso R . .
H231 H 0.9813 0.5529 0.7176 0.0828 1.0000 Uiso R . .
H241 H 0.8024 0.6989 0.7934 0.0858 1.0000 Uiso R . .
H251 H 0.5936 0.6404 0.8873 0.0757 1.0000 Uiso R . .
H261 H 0.5727 0.4303 0.9145 0.0540 1.0000 Uiso R . .
H331 H 0.6818 0.6094 0.5203 0.0802 1.0000 Uiso R . .
H341 H 0.8744 0.5313 0.4154 0.0866 1.0000 Uiso R . .
H351 H 0.9671 0.3210 0.4121 0.0785 1.0000 Uiso R . .
H361 H 0.8700 0.1784 0.5174 0.0582 1.0000 Uiso R . .
H421 H 0.3493 0.1605 0.7634 0.0572 1.0000 Uiso R . .
H431 H 0.1302 0.0858 0.7302 0.0673 1.0000 Uiso R . .
H441 H 0.1136 0.0543 0.5911 0.0688 1.0000 Uiso R . .
H451 H 0.3126 0.0984 0.4841 0.0575 1.0000 Uiso R . .
H461 H 0.5346 0.1734 0.51645 0.0436 1.0000 Uiso R . .
H511 H 0.337(3) 0.725(4) 0.663(2) 0.08 1.0000 Uiso D . .
H521 H 0.472(4) 0.8813(12) 0.650(2) 0.10 1.0000 Uiso D . .
H522 H 0.6230(15) 0.766(3) 0.661(2) 0.10 1.0000 Uiso D . .
H523 H 0.479(4) 0.784(3) 0.7350(8) 0.10 1.0000 Uiso D . .

loop_
_atom_site_aniso_label
_atom_site_aniso_U_11
_atom_site_aniso_U_22
_atom_site_aniso_U_33
_atom_site_aniso_U_23
_atom_site_aniso_U_13
_atom_site_aniso_U_12
Pd1 0.02375(10) 0.02911(10) 0.02301(9) -0.00228(6) -0.00589(6) -0.00726(7)
Cl1 0.0357(3) 0.0355(3) 0.0290(3) -0.0017(3) -0.0102(3) -0.0019(3)
Cl2 0.0405(4) 0.0443(4) 0.0359(3) -0.0145(3) -0.0118(3) -0.0070(3)
P1 0.0279(3) 0.0280(3) 0.0235(3) -0.0024(2) -0.0071(2) -0.0063(2)
P2 0.0295(3) 0.0310(3) 0.0261(3) -0.0001(3) -0.0101(3) -0.0081(3)
O1 0.0295(10) 0.0586(13) 0.0387(11) -0.0058(9) -0.0085(8) -0.0118(9)
O2 0.0525(13) 0.0497(13) 0.0487(13) -0.0131(11) -0.0106(11) -0.0004(10)
O51 0.0600(16) 0.0499(14) 0.0755(18) -0.0094(13) -0.0014(14) -0.0122(12)
O61 0.100(3) 0.095(3) 0.218(6) -0.084(3) 0.068(3) -0.036(2)
O71 0.121(6) 0.207(9) 0.151(7) -0.107(7) 0.026(5) -0.057(6)
O73 0.123(15) 0.210(18) 0.098(13) -0.066(15) -0.039(11) -0.001(15)
O74 0.110(17) 0.17(2) 0.077(15) -0.043(15) -0.056(12) -0.003(15)
N1 0.0314(11) 0.0427(13) 0.0269(10) -0.0040(9) -0.0112(9) -0.0056(10)
N2 0.0535(16) 0.0289(12) 0.0614(17) 0.0005(12) -0.0237(14) -0.0078(11)
C10 0.0293(12) 0.0351(13) 0.0308(13) -0.0053(10) -0.0091(10) -0.0079(10)
C11 0.0293(12) 0.0266(12) 0.0297(12) -0.0055(10) -0.0046(10) -0.0049(9)
C12 0.0301(12) 0.0284(12) 0.0306(12) -0.0053(10) -0.0051(10) -0.0063(10)
C13 0.0400(15) 0.0355(14) 0.0321(13) -0.0026(11) -0.0062(11) -0.0082(11)
C14 0.0446(16) 0.0374(15) 0.0367(14) -0.0077(12) 0.0058(12) -0.0139(12)
C15 0.0320(13) 0.0427(15) 0.0436(15) -0.0132(13) 0.0039(11) -0.0130(12)
C16 0.0313(13) 0.0361(14) 0.0353(13) -0.0089(11) -0.0071(11) -0.0076(11)
C21 0.0425(15) 0.0318(13) 0.0292(12) -0.0017(10) -0.0121(11) -0.0092(11)
C22 0.066(2) 0.0425(17) 0.0441(17) -0.0010(14) -0.0007(15) -0.0224(16)
C23 0.098(3) 0.051(2) 0.058(2) 0.0085(18) -0.004(2) -0.038(2)
C24 0.101(3) 0.0376(18) 0.076(3) 0.0031(18) -0.025(2) -0.030(2)
C25 0.078(3) 0.0343(17) 0.077(3) -0.0098(17) -0.015(2) -0.0097(17)
C26 0.0534(18) 0.0356(15) 0.0460(17) -0.0048(13) -0.0107(14) -0.0097(13)
C30 0.0407(15) 0.0373(15) 0.0415(16) -0.0066(12) -0.0166(13) -0.0048(12)
C31 0.0397(15) 0.0443(16) 0.0378(14) 0.0062(12) -0.0171(12) -0.0193(12)
C32 0.0467(17) 0.0456(17) 0.0457(17) 0.0055(13) -0.0188(14) -0.0177(14)
C33 0.075(3) 0.049(2) 0.076(3) 0.0178(19) -0.026(2) -0.0272(19)
C34 0.073(3) 0.082(3) 0.062(2) 0.024(2) -0.003(2) -0.036(2)
C35 0.060(2) 0.080(3) 0.055(2) 0.015(2) 0.0002(18) -0.029(2)
C36 0.0442(17) 0.065(2) 0.0366(15) 0.0075(14) -0.0071(13) -0.0240(15)
C41 0.0289(12) 0.0304(12) 0.0313(12) -0.0010(10) -0.0086(10) -0.0075(10)
C42 0.0413(16) 0.062(2) 0.0397(16) -0.0068(14) -0.0005(13) -0.0201(15)
C43 0.0336(16) 0.076(2) 0.059(2) -0.0080(18) 0.0013(14) -0.0214(16)
C44 0.0339(16) 0.058(2) 0.080(3) -0.0040(18) -0.0179(16) -0.0186(15)
C45 0.0457(17) 0.0519(18) 0.0463(17) -0.0066(14) -0.0214(14) -0.0150(14)
C46 0.0333(13) 0.0432(15) 0.0323(13) -0.0012(11) -0.0082(11) -0.0105(11)
C52 0.093(3) 0.065(3) 0.082(3) -0.002(2) -0.029(3) -0.022(2)
C72 0.156(10) 0.235(14) 0.117(8) -0.069(10) -0.069(7) -0.010(10)

loop_
_atom_type_symbol
_atom_type_scat_dispersion_real
_atom_type_scat_dispersion_imag
_atom_type_scat_Cromer_Mann_a1
_atom_type_scat_Cromer_Mann_b1
_atom_type_scat_Cromer_Mann_a2
_atom_type_scat_Cromer_Mann_b2
_atom_type_scat_Cromer_Mann_a3
_atom_type_scat_Cromer_Mann_b3
_atom_type_scat_Cromer_Mann_a4
_atom_type_scat_Cromer_Mann_b4
_atom_type_scat_Cromer_Mann_c
_atom_type_scat_source
C 0.0033 0.0016 2.3100 20.8439 1.0200 10.2075 1.5886 0.5687 0.8650 51.6512 0.2156 'International Tables Vol C 4.2.6.8 and 6.1.1.4'
H 0.0000 0.0000 0.4930 10.5109 0.3229 26.1257 0.1402 3.1424 0.0408 57.7998 0.0030 'International Tables Vol C 4.2.6.8 and 6.1.1.4'
Cl 0.1484 0.1585 11.4604 0.0104 7.1964 1.1662 6.2556 18.5194 1.6455 47.7784 -9.5574 'International Tables Vol C 4.2.6.8 and 6.1.1.4'
N 0.0061 0.0033 12.2126 0.0057 3.1322 9.8933 2.0125 28.9975 1.1663 0.5826 -11.5290 'International Tables Vol C 4.2.6.8 and 6.1.1.4'
O 0.0106 0.0060 3.0485 13.2771 2.2868 5.7011 1.5463 0.3239 0.8670 32.9089 0.2508 'International Tables Vol C 4.2.6.8 and 6.1.1.4'
P 0.1023 0.0942 6.4345 1.9067 4.1791 27.1570 1.7800 0.5260 1.4908 68.1645 1.1149 'International Tables Vol C 4.2.6.8 and 6.1.1.4'
Pd -0.9988 1.0072 19.3319 0.6987 15.5017 7.9893 5.2954 25.2052 0.6058 76.8986 5.2659 'International Tables Vol C 4.2.6.8 and 6.1.1.4'

loop_
_exptl_crystal_face_index_h
_exptl_crystal_face_index_k
_exptl_crystal_face_index_l
_exptl_crystal_face_perp_dist
1 0 0 0.200
-1 0 0 0.200
0 1 0 0.015
0 -1 0 0.020
0 0 1 0.040
0 0 -1 0.040

loop_
_geom_angle_atom_site_label_1
_geom_angle_atom_site_label_2
_geom_angle_atom_site_label_3
_geom_angle
_geom_angle_publ_flag
Cl1 Pd1 Cl2 91.22(3) yes
Cl1 Pd1 P1 88.17(2) yes
Cl2 Pd1 P1 176.91(3) yes
Cl1 Pd1 P2 173.46(3) yes
Cl2 Pd1 P2 84.56(3) yes
P1 Pd1 P2 96.30(3) yes
Pd1 P1 C10 113.06(9) yes
Pd1 P1 C11 116.88(8) yes
C10 P1 C11 91.38(12) yes
Pd1 P1 C21 120.93(9) yes
C10 P1 C21 98.87(12) yes
C11 P1 C21 110.21(13) yes
Pd1 P2 C30 121.30(9) yes
Pd1 P2 C31 117.67(10) yes
C30 P2 C31 90.96(15) yes
Pd1 P2 C41 113.08(9) yes
C30 P2 C41 99.95(13) yes
C31 P2 C41 110.94(12) yes
C52 O51 H511 106.3(18) no
C10 N1 C12 117.8(2) yes
C10 N1 H1 122.3(12) no
C12 N1 H1 119.9(12) no
C30 N2 C32 117.3(3) yes
C30 N2 H2 121.6(13) no
C32 N2 H2 121.0(13) no
P1 C10 N1 106.60(18) yes
P1 C10 O1 126.5(2) yes
N1 C10 O1 126.8(2) yes
P1 C11 C12 109.46(19) yes
P1 C11 C16 130.6(2) yes
C12 C11 C16 119.7(2) yes
N1 C12 C11 114.7(2) yes
N1 C12 C13 123.7(2) yes
C11 C12 C13 121.5(2) yes
C12 C13 C14 118.0(3) yes
C12 C13 H131 121.0 no
C14 C13 H131 121.0 no
C13 C14 C15 121.3(3) yes
C13 C14 H141 119.4 no
C15 C14 H141 119.4 no
C14 C15 C16 120.8(3) yes
C14 C15 H151 119.6 no
C16 C15 H151 119.6 no
C11 C16 C15 118.8(3) yes
C11 C16 H161 120.6 no
C15 C16 H161 120.6 no
P1 C21 C22 117.5(2) yes
P1 C21 C26 121.7(2) yes
C22 C21 C26 120.7(3) yes
C21 C22 C23 119.3(4) yes
C21 C22 H221 120.3 no
C23 C22 H221 120.3 no
C22 C23 C24 119.9(4) yes
C22 C23 H231 120.1 no
C24 C23 H231 120.1 no
C23 C24 C25 120.4(3) yes
C23 C24 H241 119.8 no
C25 C24 H241 119.8 no
C24 C25 C26 120.3(4) yes
C24 C25 H251 119.8 no
C26 C25 H251 119.8 no
C25 C26 C21 119.3(3) yes
C25 C26 H261 120.3 no
C21 C26 H261 120.3 no
P2 C30 N2 107.1(2) yes
P2 C30 O2 124.7(2) yes
N2 C30 O2 128.2(3) yes
P2 C31 C32 109.3(2) yes
P2 C31 C36 130.8(3) yes
C32 C31 C36 119.8(3) yes
N2 C32 C31 115.4(3) yes
N2 C32 C33 124.3(3) yes
C31 C32 C33 120.3(4) yes
C32 C33 C34 117.9(4) yes
C32 C33 H331 121.0 no
C34 C33 H331 121.0 no
C33 C34 C35 122.6(4) yes
C33 C34 H341 118.7 no
C35 C34 H341 118.7 no
C34 C35 C36 120.2(4) yes
C34 C35 H351 119.9 no
C36 C35 H351 119.9 no
C31 C36 C35 119.2(4) yes
C31 C36 H361 120.4 no
C35 C36 H361 120.4 no
P2 C41 C42 118.2(2) yes
P2 C41 C46 121.4(2) yes
C42 C41 C46 120.4(3) yes
C41 C42 C43 119.7(3) yes
C41 C42 H421 120.2 no
C43 C42 H421 120.1 no
C42 C43 C44 119.9(3) yes
C42 C43 H431 120.1 no
C44 C43 H431 120.1 no
C43 C44 C45 120.9(3) yes
C43 C44 H441 119.6 no
C45 C44 H441 119.6 no
C44 C45 C46 119.8(3) yes
C44 C45 H451 120.1 no
C46 C45 H451 120.1 no
C45 C46 C41 119.4(3) yes
C45 C46 H461 120.3 no
C41 C46 H461 120.3 no
O51 C52 H521 112.1(16) no
O51 C52 H522 109.1(16) no
H521 C52 H522 108.5(17) no
O51 C52 H523 109.1(16) no
H521 C52 H523 109.3(17) no
H522 C52 H523 108.7(17) no

loop_
_geom_bond_atom_site_label_1
_geom_bond_atom_site_label_2
_geom_bond_distance
_geom_bond_publ_flag
Pd1 Cl1 2.3516(7) yes
Pd1 Cl2 2.3404(7) yes
Pd1 P1 2.2420(7) yes
Pd1 P2 2.2282(7) yes
P1 C10 1.888(3) yes
P1 C11 1.783(3) yes
P1 C21 1.811(3) yes
P2 C30 1.874(3) yes
P2 C31 1.794(3) yes
P2 C41 1.810(3) yes
O1 C10 1.211(3) yes
O2 C30 1.216(4) yes
O51 C52 1.412(5) yes
O51 H511 0.812(10) no
O71 C72 1.488(14) yes
N1 C10 1.355(3) yes
N1 C12 1.408(3) yes
N1 H1 0.849(10) no
N2 C30 1.358(4) yes
N2 C32 1.398(5) yes
N2 H2 0.851(10) no
C11 C12 1.404(4) yes
C11 C16 1.397(4) yes
C12 C13 1.379(4) yes
C13 C14 1.392(4) yes
C13 H131 1.000 no
C14 C15 1.387(5) yes
C14 H141 1.000 no
C15 C16 1.383(4) yes
C15 H151 1.000 no
C16 H161 1.000 no
C21 C22 1.389(4) yes
C21 C26 1.373(4) yes
C22 C23 1.392(5) yes
C22 H221 1.000 no
C23 C24 1.378(7) yes
C23 H231 1.000 no
C24 C25 1.368(6) yes
C24 H241 1.000 no
C25 C26 1.396(5) yes
C25 H251 1.000 no
C26 H261 1.000 no
C31 C32 1.390(5) yes
C31 C36 1.396(5) yes
C32 C33 1.408(5) yes
C33 C34 1.366(7) yes
C33 H331 1.000 no
C34 C35 1.364(7) yes
C34 H341 1.000 no
C35 C36 1.382(5) yes
C35 H351 1.000 no
C36 H361 1.000 no
C41 C42 1.397(4) yes
C41 C46 1.388(4) yes
C42 C43 1.379(5) yes
C42 H421 1.000 no
C43 C44 1.385(6) yes
C43 H431 1.000 no
C44 C45 1.378(5) yes
C44 H441 1.000 no
C45 C46 1.394(4) yes
C45 H451 1.000 no
C46 H461 1.000 no
C52 H521 1.003(10) no
C52 H522 1.004(10) no
C52 H523 1.003(10) no

loop_
_geom_contact_atom_site_label_1
_geom_contact_atom_site_label_2
_geom_contact_distance
_geom_contact_site_symmetry_2
_geom_contact_publ_flag
Cl1 O61 3.164(5) 1_645 no
Cl1 N1 3.237(2) 2_757 no
Cl1 C15 3.587(3) 2_657 no
O1 O74 3.30(4) 1_655 no
O1 C13 3.411(3) 2_757 no
O1 N1 3.488(3) 2_757 no
O1 C15 3.582(4) 1_655 no
O1 C43 3.585(4) 1_655 no
O2 O71 2.95(1) . no
O2 O73 3.36(3) . no
O51 O61 2.694(5) . no
O51 N2 2.757(3) . no
O51 C46 3.510(4) 2_666 no
O51 C36 3.544(5) 2_666 no
O51 C35 3.555(6) 2_666 no
O51 C32 3.556(4) . no
O51 C33 3.573(5) . no
O61 O71 2.45(1) . no
O61 C35 3.285(8) 2_666 no
O61 C52 3.375(7) . no
O61 C23 3.401(7) 1_455 no
O61 C72 3.54(2) . no
O61 C24 3.568(7) 1_455 no
O71 O74 3.51(3) 2_567 no
O73 O74 1.26(5) . no
O73 C72 1.26(5) . no
O73 O74 2.46(5) 2_567 no
O73 C72 3.25(4) 2_567 no
O73 O73 3.29(6) 2_567 no
O74 C72 2.08(3) 2_567 no
O74 O74 2.11(7) 2_567 no
O74 C10 3.51(4) 1_455 no
N1 N1 3.204(4) 2_757 no
N1 C10 3.480(3) 2_757 no
C14 C16 3.481(5) 2_657 no
C24 C52 3.533(7) . no
C34 C34 3.54(1) 2_766 no

loop_
_geom_hbond_atom_site_label_D
_geom_hbond_atom_site_label_H
_geom_hbond_atom_site_label_A
_geom_hbond_distance_DH
_geom_hbond_distance_HA
_geom_hbond_distance_DA
_geom_hbond_angle_DHA
_geom_hbond_site_symmetry_A
_geom_hbond_publ_flag
O51 H511 O61 0.81(3) 1.88(3) 2.694(5) 177(4) . no
N1 H1 Cl1 0.85(2) 2.39(2) 3.237(2) 171(2) 2_757 no
N2 H2 O51 0.85(1) 1.92(1) 2.757(3) 166(3) . no

loop_
_geom_torsion_atom_site_label_1
_geom_torsion_atom_site_label_2
_geom_torsion_atom_site_label_3
_geom_torsion_atom_site_label_4
_geom_torsion
_geom_torsion_publ_flag
Pd1 P1 C10 O1 62.4(3) no
Pd1 P1 C10 N1 -119.7(2) no
Pd1 P1 C11 C12 114.9(2) no
Pd1 P1 C11 C16 -59.1(3) no
Pd1 P1 C21 C22 -49.5(3) no
Pd1 P1 C21 C26 135.6(2) no
Pd1 P2 C30 O2 -57.6(4) no
Pd1 P2 C30 N2 124.8(2) no
Pd1 P2 C31 C32 -126.7(2) no
Pd1 P2 C31 C36 50.5(4) no
Pd1 P2 C41 C42 66.9(2) no
Pd1 P2 C41 C46 -112.2(2) no
Cl1 Pd1 P1 C10 28.29(9) no
Cl1 Pd1 P1 C11 -75.92(9) no
Cl1 Pd1 P1 C21 145.0(1) no
Cl2 Pd1 P2 C30 176.5(1) no
Cl2 Pd1 P2 C31 -73.6(1) no
Cl2 Pd1 P2 C41 57.88(9) no
P1 Pd1 P2 C30 -6.5(1) no
P1 Pd1 P2 C31 103.4(1) no
P1 Pd1 P2 C41 -125.10(9) no
P1 C10 N1 C12 1.3(3) no
P1 C11 C12 N1 3.0(3) no
P1 C11 C12 C13 -176.2(2) no
P1 C11 C16 C15 174.7(2) no
P1 C21 C22 C23 -173.7(3) no
P1 C21 C26 C25 174.4(3) no
P2 Pd1 P1 C10 -156.49(9) no
P2 Pd1 P1 C11 99.31(9) no
P2 Pd1 P1 C21 -39.7(1) no
P2 C30 N2 C32 -2.0(4) no
P2 C31 C32 N2 -1.0(4) no
P2 C31 C32 C33 177.9(3) no
P2 C31 C36 C35 -177.5(3) no
P2 C41 C42 C43 -179.9(3) no
P2 C41 C46 C45 -180.0(2) no
O1 C10 P1 C11 -177.5(2) no
O1 C10 P1 C21 -66.8(3) no
O1 C10 N1 C12 179.2(3) no
O2 C30 P2 C31 178.8(3) no
O2 C30 P2 C41 67.3(3) no
O2 C30 N2 C32 -179.6(4) no
O71 C72 O73 O74 -165(3) no
N1 C10 P1 C11 0.4(2) no
N1 C10 P1 C21 111.1(2) no
N1 C12 C11 C16 177.8(2) no
N1 C12 C13 C14 -178.3(3) no
N2 C30 P2 C31 1.2(3) no
N2 C30 P2 C41 -110.3(2) no
N2 C32 C31 C36 -178.6(3) no
N2 C32 C33 C34 178.7(4) no
C10 P1 C11 C12 -1.9(2) no
C10 P1 C11 C16 -176.0(3) no
C10 P1 C21 C22 74.3(3) no
C10 P1 C21 C26 -100.6(3) no
C10 N1 C12 C11 -3.0(3) no
C10 N1 C12 C13 176.3(3) no
C11 P1 C21 C22 169.1(3) no
C11 P1 C21 C26 -5.8(3) no
C11 C12 C13 C14 0.9(4) no
C11 C16 C15 C14 -0.5(5) no
C12 C11 P1 C21 -101.9(2) no
C12 C11 C16 C15 1.2(4) no
C12 C13 C14 C15 -0.2(5) no
C13 C12 C11 C16 -1.4(4) no
C13 C14 C15 C16 -0.0(5) no
C16 C11 P1 C21 84.1(3) no
C21 C22 C23 C24 -0.4(7) no
C21 C26 C25 C24 -1.5(6) no
C22 C21 C26 C25 -0.3(5) no
C22 C23 C24 C25 -1.4(8) no
C23 C22 C21 C26 1.3(6) no
C23 C24 C25 C26 2.4(8) no
C30 P2 C31 C32 -0.1(3) no
C30 P2 C31 C36 177.1(4) no
C30 P2 C41 C42 -63.5(2) no
C30 P2 C41 C46 117.4(2) no
C30 N2 C32 C31 2.1(5) no
C30 N2 C32 C33 -176.8(4) no
C31 P2 C41 C42 -158.4(2) no
C31 P2 C41 C46 22.5(2) no
C31 C32 C33 C34 -0.2(7) no
C31 C36 C35 C34 0.5(7) no
C32 C31 P2 C41 100.9(3) no
C32 C31 C36 C35 -0.5(6) no
C32 C33 C34 C35 0.1(8) no
C33 C32 C31 C36 0.4(6) no
C33 C34 C35 C36 -0.3(8) no
C36 C31 P2 C41 -81.9(4) no
C41 C42 C43 C44 0.4(5) no
C41 C46 C45 C44 -0.7(4) no
C42 C41 C46 C45 0.9(4) no
C42 C43 C44 C45 -0.2(5) no
C43 C42 C41 C46 -0.8(4) no
C43 C44 C45 C46 0.3(5) no
